data_1571368
loop_
_publ_author_name
'Bhutto, Samuel M.'
'Hooper, Reagan X.'
'McWilliams, Sean F.'
'Mercado, Brandon Q.'
'Holland, Patrick L.'

_publ_section_title
;
 Iron(iv) alkyl complexes: electronic structure contributions to Fe-C bond
 homolysis and migration reactions that form N-C bonds from N<sub>2</sub>.
;
_journal_issue 10
_journal_name_full 'Chemical science'
_journal_page_first 3485
_journal_page_last 3494
_journal_paper_doi 10.1039/d3sc05939a
_journal_volume 15
_journal_year 2024
_chemical_formula_moiety '	C36 H48 Fe N2, C20 H40 K O8'
_chemical_formula_sum 'C56 H88 Fe K N2 O8'
_chemical_formula_weight 1012.23
_space_group_crystal_system triclinic
_space_group_IT_number 2
_space_group_name_Hall '-P 1'
_space_group_name_H-M_alt 'P -1'
_atom_sites_solution_hydrogens geom
_atom_sites_solution_primary SHELXT
_atom_sites_solution_secondary difmap
_audit_creation_method SHELXL-2014/7
_audit_update_record
;
2022-12-13 deposited with the CCDC.	2024-02-06 downloaded from the CCDC.
;
_cell_angle_alpha 83.732(3)
_cell_angle_beta 71.934(4)
_cell_angle_gamma 66.707(4)
_cell_formula_units_Z 2
_cell_length_a 13.0503(6)
_cell_length_b 13.4395(6)
_cell_length_c 20.4096(7)
_cell_measurement_reflns_used 34589
_cell_measurement_temperature 93(2)
_cell_measurement_theta_max 66.6690
_cell_measurement_theta_min 2.1600
_cell_volume 3125.4(3)
_computing_cell_refinement 'CrysAlisPro 1.171.42.49 (Rigaku OD, 2022)'
_computing_data_collection 'CrysAlisPro 1.171.42.49 (Rigaku OD, 2022)'
_computing_data_reduction 'CrysAlisPro 1.171.42.49 (Rigaku OD, 2022)'
_computing_molecular_graphics 'Olex2 (Dolomanov et al., 2009)'
_computing_publication_material 'CIFTAB-2014/2 (Sheldrick, 2014)'
_computing_structure_refinement 'SHELXL-2014/7 (Sheldrick, 2014)'
_computing_structure_solution 'SHELXT-2014/5 (Sheldrick, 2014)'
_diffrn_ambient_temperature 93(2)
_diffrn_detector_area_resol_mean 22.2
_diffrn_measured_fraction_theta_full 0.986
_diffrn_measured_fraction_theta_max 0.986
_diffrn_measurement_device_type 'Rigaku Saturn 944+ CCD'
_diffrn_measurement_method \w
_diffrn_radiation_type CuK\a
_diffrn_radiation_wavelength 1.54184
_diffrn_reflns_av_R_equivalents 0.0757
_diffrn_reflns_av_unetI/netI 0.0340
_diffrn_reflns_Laue_measured_fraction_full 0.986
_diffrn_reflns_Laue_measured_fraction_max 0.986
_diffrn_reflns_limit_h_max 15
_diffrn_reflns_limit_h_min -15
_diffrn_reflns_limit_k_max 15
_diffrn_reflns_limit_k_min -15
_diffrn_reflns_limit_l_max 24
_diffrn_reflns_limit_l_min -24
_diffrn_reflns_number 112250
_diffrn_reflns_point_group_measured_fraction_full 0.986
_diffrn_reflns_point_group_measured_fraction_max 0.986
_diffrn_reflns_theta_full 66.559
_diffrn_reflns_theta_max 66.559
_diffrn_reflns_theta_min 2.277
_diffrn_source 'microfocus rotating anode'
_exptl_absorpt_coefficient_mu 2.897
_exptl_absorpt_correction_T_max 1.00000
_exptl_absorpt_correction_T_min 0.75467
_exptl_absorpt_correction_type multi-scan
_exptl_absorpt_process_details
; 
CrysAlisPro 1.171.42.49 (Rigaku Oxford Diffraction, 2022) 
Empirical absorption correction using spherical harmonics, 
implemented in SCALE3 ABSPACK scaling algorithm. 
;
_exptl_crystal_colour Black
_exptl_crystal_density_diffrn 1.076
_exptl_crystal_description Plate
_exptl_crystal_F_000 1094
_exptl_crystal_size_max 0.200
_exptl_crystal_size_mid 0.200
_exptl_crystal_size_min 0.100
_refine_diff_density_max 1.585
_refine_diff_density_min -0.710
_refine_diff_density_rms 0.070
_refine_ls_extinction_method none
_refine_ls_goodness_of_fit_ref 1.045
_refine_ls_hydrogen_treatment constr
_refine_ls_matrix_type full
_refine_ls_number_parameters 645
_refine_ls_number_reflns 10888
_refine_ls_number_restraints 75
_refine_ls_restrained_S_all 1.046
_refine_ls_R_factor_all 0.0901
_refine_ls_R_factor_gt 0.0734
_refine_ls_shift/su_max 0.000
_refine_ls_shift/su_mean 0.000
_refine_ls_structure_factor_coef Fsqd
_refine_ls_weighting_details 'w=1/[\s^2^(Fo^2^)+(0.1219P)^2^+3.0830P] where P=(Fo^2^+2Fc^2^)/3'
_refine_ls_weighting_scheme calc
_refine_ls_wR_factor_gt 0.1986
_refine_ls_wR_factor_ref 0.2118
_reflns_Friedel_coverage 0.000
_reflns_number_gt 8540
_reflns_number_total 10888
_reflns_threshold_expression 'I > 2\s(I)'
_cod_data_source_file d3sc05939a2.cif
_cod_data_source_block 007a-21112
_cod_database_code 1571368
_shelx_shelxl_version_number 2014/7
_shelx_space_group_comment
; 
The symmetry employed for this shelxl refinement is uniquely defined 
by the following loop, which should always be used as a source of 
symmetry information in preference to the above space-group names. 
They are only intended as comments. 
;
_shelx_estimated_absorpt_t_min 0.595
_shelx_estimated_absorpt_t_max 0.760

loop_
_space_group_symop_operation_xyz
'x, y, z'
'-x, -y, -z'

loop_
_atom_site_label
_atom_site_type_symbol
_atom_site_fract_x
_atom_site_fract_y
_atom_site_fract_z
_atom_site_U_iso_or_equiv
_atom_site_adp_type
_atom_site_occupancy
_atom_site_site_symmetry_order
_atom_site_calc_flag
_atom_site_refinement_flags_posn
_atom_site_refinement_flags_adp
_atom_site_refinement_flags_occupancy
_atom_site_disorder_assembly
_atom_site_disorder_group
Fe1 Fe 0.71537(5) 0.55917(4) 0.25503(3) 0.03704(18) Uani 1 1 d . . . . .
N11 N 0.7476(3) 0.6625(2) 0.29513(15) 0.0365(7) Uani 1 1 d . . . . .
N21 N 0.5979(3) 0.6589(2) 0.21632(15) 0.0377(7) Uani 1 1 d . . . . .
C11 C 0.7181(4) 0.8456(3) 0.32924(19) 0.0429(9) Uani 1 1 d . . . . .
H11A H 0.7060 0.8275 0.3781 0.064 Uiso 1 1 calc R U . . .
H11B H 0.6675 0.9211 0.3248 0.064 Uiso 1 1 calc R U . . .
H11C H 0.7998 0.8361 0.3077 0.064 Uiso 1 1 calc R U . . .
C21 C 0.6887(3) 0.7719(3) 0.29384(17) 0.0354(8) Uani 1 1 d . . . . .
C31 C 0.6028(3) 0.8178(3) 0.26013(18) 0.0390(8) Uani 1 1 d . . . . .
H31 H 0.5679 0.8947 0.2623 0.047 Uiso 1 1 calc R U . . .
C41 C 0.5594(3) 0.7683(3) 0.22337(19) 0.0400(8) Uani 1 1 d . . . . .
C51 C 0.4683(4) 0.8409(3) 0.1898(2) 0.0593(12) Uani 1 1 d . . . . .
H51A H 0.5009 0.8329 0.1396 0.089 Uiso 1 1 calc R U . . .
H51B H 0.4446 0.9164 0.2032 0.089 Uiso 1 1 calc R U . . .
H51C H 0.4003 0.8206 0.2048 0.089 Uiso 1 1 calc R U . . .
C12 C 0.8429(3) 0.6203(3) 0.32417(18) 0.0376(8) Uani 1 1 d . . . . .
C72 C 0.8232(3) 0.5912(3) 0.39452(19) 0.0391(8) Uani 1 1 d . . . . .
C32 C 0.9197(4) 0.5395(3) 0.4191(2) 0.0447(9) Uani 1 1 d . . . . .
H32 H 0.9080 0.5186 0.4660 0.054 Uiso 1 1 calc R U . . .
C42 C 1.0320(4) 0.5179(3) 0.3767(2) 0.0509(10) Uani 1 1 d . . . . .
H42 H 1.0966 0.4828 0.3944 0.061 Uiso 1 1 calc R U . . .
C52 C 1.0497(4) 0.5476(4) 0.3087(2) 0.0546(11) Uani 1 1 d . . . . .
H52 H 1.1270 0.5325 0.2797 0.065 Uiso 1 1 calc R U . . .
C62 C 0.9564(4) 0.5994(4) 0.2816(2) 0.0496(10) Uani 1 1 d . . . . .
C82 C 0.7013(4) 0.6125(3) 0.44121(19) 0.0433(9) Uani 1 1 d . . . . .
H82 H 0.6457 0.6660 0.4178 0.052 Uiso 1 1 calc R U . . .
C102 C 0.6784(4) 0.6620(4) 0.5109(2) 0.0551(11) Uani 1 1 d . . . . .
H10A H 0.7289 0.6098 0.5363 0.083 Uiso 1 1 calc R U . . .
H10B H 0.5965 0.6798 0.5376 0.083 Uiso 1 1 calc R U . . .
H10C H 0.6950 0.7280 0.5036 0.083 Uiso 1 1 calc R U . . .
C92 C 0.6757(4) 0.5085(4) 0.4511(2) 0.0547(11) Uani 1 1 d . . . . .
H92A H 0.6846 0.4815 0.4062 0.082 Uiso 1 1 calc R U . . .
H92B H 0.5958 0.5246 0.4807 0.082 Uiso 1 1 calc R U . . .
H92C H 0.7306 0.4534 0.4727 0.082 Uiso 1 1 calc R U . . .
C112 C 0.9799(4) 0.6312(5) 0.2058(2) 0.0630(13) Uani 1 1 d . . . . .
H112 H 0.9028 0.6751 0.1977 0.076 Uiso 1 1 calc R U . . .
C132 C 1.0530(4) 0.6997(4) 0.1858(2) 0.0648(12) Uani 1 1 d . . . . .
H13A H 1.0179 0.7619 0.2176 0.097 Uiso 1 1 calc R U . . .
H13B H 1.0563 0.7254 0.1387 0.097 Uiso 1 1 calc R U . . .
H13C H 1.1322 0.6560 0.1883 0.097 Uiso 1 1 calc R U . . .
C122 C 1.0379(7) 0.5299(7) 0.1587(3) 0.121(3) Uani 1 1 d . . . . .
H12A H 1.1113 0.4826 0.1679 0.182 Uiso 1 1 calc R U . . .
H12B H 1.0539 0.5519 0.1104 0.182 Uiso 1 1 calc R U . . .
H12C H 0.9856 0.4908 0.1678 0.182 Uiso 1 1 calc R U . . .
C13 C 0.5427(3) 0.6143(3) 0.18343(18) 0.0374(8) Uani 1 1 d . . . . .
C23 C 0.4431(3) 0.5944(3) 0.22276(19) 0.0415(8) Uani 1 1 d . . . . .
C33 C 0.3992(4) 0.5393(3) 0.1915(2) 0.0481(9) Uani 1 1 d . . . . .
H33 H 0.3328 0.5244 0.2177 0.058 Uiso 1 1 calc R U . . .
C43 C 0.4504(4) 0.5060(3) 0.1230(2) 0.0483(10) Uani 1 1 d . . . . .
H43 H 0.4203 0.4672 0.1029 0.058 Uiso 1 1 calc R U . . .
C53 C 0.5451(4) 0.5291(3) 0.0844(2) 0.0454(9) Uani 1 1 d . . . . .
H53 H 0.5790 0.5070 0.0373 0.054 Uiso 1 1 calc R U . . .
C63 C 0.5925(3) 0.5844(3) 0.11270(19) 0.0403(8) Uani 1 1 d . . . . .
C73 C 0.3852(4) 0.6289(3) 0.2975(2) 0.0476(9) Uani 1 1 d . . . . .
H73 H 0.4246 0.6726 0.3085 0.057 Uiso 1 1 calc R U . . .
C93 C 0.2560(4) 0.7027(4) 0.3103(3) 0.0696(14) Uani 1 1 d . . . . .
H93A H 0.2482 0.7594 0.2755 0.104 Uiso 1 1 calc R U . . .
H93B H 0.2252 0.7360 0.3563 0.104 Uiso 1 1 calc R U . . .
H93C H 0.2120 0.6596 0.3072 0.104 Uiso 1 1 calc R U . . .
C83 C 0.4018(5) 0.5328(4) 0.3445(2) 0.0720(14) Uani 1 1 d . . . . .
H83A H 0.3702 0.4846 0.3324 0.108 Uiso 1 1 calc R U . . .
H83B H 0.3608 0.5579 0.3924 0.108 Uiso 1 1 calc R U . . .
H83C H 0.4852 0.4935 0.3393 0.108 Uiso 1 1 calc R U . . .
C103 C 0.6965(4) 0.6091(3) 0.06847(19) 0.0427(9) Uani 1 1 d . . . . .
H103 H 0.7046 0.6638 0.0940 0.051 Uiso 1 1 calc R U . . .
C123 C 0.6802(5) 0.6579(4) -0.0005(2) 0.0639(12) Uani 1 1 d . . . . .
H12D H 0.6727 0.6057 -0.0268 0.096 Uiso 1 1 calc R U . . .
H12E H 0.7480 0.6750 -0.0266 0.096 Uiso 1 1 calc R U . . .
H12F H 0.6096 0.7243 0.0076 0.096 Uiso 1 1 calc R U . . .
C113 C 0.8096(4) 0.5087(3) 0.0558(2) 0.0534(10) Uani 1 1 d . . . . .
H11D H 0.8236 0.4812 0.1000 0.080 Uiso 1 1 calc R U . . .
H11E H 0.8747 0.5278 0.0271 0.080 Uiso 1 1 calc R U . . .
H11F H 0.8031 0.4528 0.0322 0.080 Uiso 1 1 calc R U . . .
C2 C 0.8012(4) 0.3930(3) 0.2532(2) 0.0488(10) Uani 1 1 d . . . . .
H2A H 0.8588 0.3709 0.2073 0.059 Uiso 1 1 calc R U . . .
H2B H 0.8452 0.3738 0.2876 0.059 Uiso 1 1 calc R U . . .
C34 C 0.7276(4) 0.3293(3) 0.2674(2) 0.0451(9) Uani 1 1 d . . . . .
C35 C 0.7082(4) 0.2708(3) 0.3284(2) 0.0566(11) Uani 1 1 d . . . . .
H35 H 0.7450 0.2713 0.3619 0.068 Uiso 1 1 calc R U . . .
C36 C 0.6376(5) 0.2133(4) 0.3411(2) 0.0673(14) Uani 1 1 d . . . . .
H36 H 0.6275 0.1742 0.3828 0.081 Uiso 1 1 calc R U . . .
C37 C 0.5810(5) 0.2112(4) 0.2945(3) 0.0682(13) Uani 1 1 d . . . . .
H37 H 0.5307 0.1726 0.3042 0.082 Uiso 1 1 calc R U . . .
C38 C 0.5991(4) 0.2662(4) 0.2338(3) 0.0622(12) Uani 1 1 d . . . . .
H38 H 0.5621 0.2644 0.2008 0.075 Uiso 1 1 calc R U . . .
C39 C 0.6708(4) 0.3244(3) 0.2201(2) 0.0488(10) Uani 1 1 d . . . . .
H39 H 0.6817 0.3618 0.1778 0.059 Uiso 1 1 calc R U . . .
K1 K 1.0000 0.0000 0.0000 0.0556(4) Uani 1 2 d S . P A .
O10 O 0.9130(3) 0.0949(2) 0.12831(13) 0.0505(7) Uani 1 1 d . . . . .
O20 O 1.0866(3) 0.1488(2) 0.02986(13) 0.0523(7) Uani 1 1 d . . . . .
O30 O 1.1372(3) 0.0824(2) -0.10670(14) 0.0564(8) Uani 1 1 d . . . . .
O40 O 1.1694(4) -0.1601(4) 0.0312(2) 0.0974(10) Uani 1 1 d D U . . .
C10 C 0.8661(4) 0.0358(4) 0.1834(2) 0.0539(11) Uani 1 1 d . . . . .
H10D H 0.8197 0.0834 0.2247 0.065 Uiso 1 1 calc R U . . .
H10E H 0.9303 -0.0258 0.1954 0.065 Uiso 1 1 calc R U . . .
C20 C 0.9800(4) 0.1435(3) 0.1466(2) 0.0496(10) Uani 1 1 d . . . . .
H20A H 1.0517 0.0868 0.1541 0.060 Uiso 1 1 calc R U . . .
H20B H 0.9341 0.1868 0.1897 0.060 Uiso 1 1 calc R U . . .
C30 C 1.0113(4) 0.2149(3) 0.0890(2) 0.0511(10) Uani 1 1 d . . . . .
H30A H 0.9398 0.2677 0.0788 0.061 Uiso 1 1 calc R U . . .
H30B H 1.0508 0.2556 0.1022 0.061 Uiso 1 1 calc R U . . .
C40 C 1.1140(5) 0.2121(4) -0.0287(2) 0.0653(14) Uani 1 1 d . . . . .
H40A H 1.1493 0.2593 -0.0184 0.078 Uiso 1 1 calc R U . . .
H40B H 1.0422 0.2585 -0.0411 0.078 Uiso 1 1 calc R U . . .
C50 C 1.1986(5) 0.1356(5) -0.0874(2) 0.0706(15) Uani 1 1 d . . . . .
H50A H 1.2292 0.1761 -0.1268 0.085 Uiso 1 1 calc R U . . .
H50B H 1.2650 0.0820 -0.0727 0.085 Uiso 1 1 calc R U . . .
C60 C 1.2100(4) 0.0056(4) -0.1615(2) 0.0594(12) Uani 1 1 d . . . . .
H60A H 1.2702 -0.0551 -0.1457 0.071 Uiso 1 1 calc R U . . .
H60B H 1.2496 0.0405 -0.2007 0.071 Uiso 1 1 calc R U . . .
C64B C 1.2374(18) -0.1760(19) 0.0831(9) 0.0953(13) Uani 0.338(11) 1 d D U P A 1
H64A H 1.1897 -0.1327 0.1260 0.114 Uiso 0.338(11) 1 calc R U P A 1
H64B H 1.2755 -0.2531 0.0940 0.114 Uiso 0.338(11) 1 calc R U P A 1
C90 C 1.3407(9) -0.2008(10) 0.0600(5) 0.0958(13) Uani 0.662(11) 1 d D U P A 2
H90A H 1.3523 -0.2626 0.0918 0.115 Uiso 0.662(11) 1 calc R U P A 2
H90B H 1.3912 -0.1628 0.0616 0.115 Uiso 0.662(11) 1 calc R U P A 2
C80 C 1.3667(6) -0.2406(6) -0.0181(4) 0.0985(12) Uani 1 1 d D U . . .
H80C H 1.3817 -0.1865 -0.0527 0.118 Uiso 0.662(11) 1 calc R U P A 2
H80D H 1.4327 -0.3115 -0.0299 0.118 Uiso 0.662(11) 1 calc R U P A 2
H80A H 1.4039 -0.2245 -0.0660 0.118 Uiso 0.338(11) 1 calc R U P A 1
H80B H 1.4214 -0.3074 -0.0030 0.118 Uiso 0.338(11) 1 calc R U P A 1
C70 C 1.2607(6) -0.2479(5) -0.0113(4) 0.0945(12) Uani 1 1 d . U . . .
H70A H 1.2603 -0.3177 0.0099 0.113 Uiso 1 1 calc R U . . .
H70B H 1.2488 -0.2446 -0.0572 0.113 Uiso 1 1 calc R U . . .
K2 K 0.0000 1.0000 0.5000 0.0436(3) Uani 1 2 d S . P . .
O50 O 0.0195(3) 0.9157(2) 0.62785(13) 0.0477(7) Uani 1 1 d . . . . .
O60 O -0.0483(3) 0.8119(2) 0.54668(14) 0.0486(7) Uani 1 1 d . . . . .
O70 O -0.0191(2) 0.8750(2) 0.40994(13) 0.0445(6) Uani 1 1 d . . . . .
O80 O 0.2303(3) 0.8951(3) 0.44292(18) 0.0717(9) Uani 1 1 d . . . . .
C110 C -0.0160(5) 0.9991(4) 0.6763(2) 0.0584(12) Uani 1 1 d . . . . .
H11G H -0.0018 0.9673 0.7203 0.070 Uiso 1 1 calc R U . . .
H11H H -0.1005 1.0427 0.6854 0.070 Uiso 1 1 calc R U . . .
C120 C -0.0324(5) 0.8393(3) 0.6550(2) 0.0564(11) Uani 1 1 d . . . . .
H12G H -0.1183 0.8767 0.6711 0.068 Uiso 1 1 calc R U . . .
H12H H -0.0053 0.8024 0.6947 0.068 Uiso 1 1 calc R U . . .
C130 C 0.0009(5) 0.7577(3) 0.5999(2) 0.0597(12) Uani 1 1 d . . . . .
H13D H 0.0869 0.7237 0.5814 0.072 Uiso 1 1 calc R U . . .
H13E H -0.0288 0.7001 0.6192 0.072 Uiso 1 1 calc R U . . .
C140 C -0.0252(4) 0.7389(3) 0.4928(2) 0.0521(11) Uani 1 1 d . . . . .
H14A H -0.0603 0.6847 0.5115 0.063 Uiso 1 1 calc R U . . .
H14B H 0.0600 0.7000 0.4732 0.063 Uiso 1 1 calc R U . . .
C150 C -0.0764(4) 0.8026(3) 0.4380(2) 0.0476(10) Uani 1 1 d . . . . .
H15A H -0.0651 0.7533 0.4015 0.057 Uiso 1 1 calc R U . . .
H15B H -0.1611 0.8438 0.4579 0.057 Uiso 1 1 calc R U . . .
C160 C -0.0518(5) 0.9299(4) 0.3518(2) 0.0571(11) Uani 1 1 d . . . . .
H16A H -0.1365 0.9746 0.3653 0.069 Uiso 1 1 calc R U . . .
H16B H -0.0351 0.8768 0.3161 0.069 Uiso 1 1 calc R U . . .
C200 C 0.3133(6) 0.9366(6) 0.4029(4) 0.102(2) Uani 1 1 d . . . . .
H20C H 0.2807 1.0168 0.4016 0.122 Uiso 1 1 calc R U . . .
H20D H 0.3493 0.9061 0.3555 0.122 Uiso 1 1 calc R U . . .
C190 C 0.4051(6) 0.8889(8) 0.4510(5) 0.135(3) Uani 1 1 d . . . . .
H19A H 0.4847 0.8854 0.4259 0.162 Uiso 1 1 calc R U . . .
H19B H 0.3756 0.9290 0.4952 0.162 Uiso 1 1 calc R U . . .
C180 C 0.3963(7) 0.7739(8) 0.4598(4) 0.122(3) Uani 1 1 d . . . . .
H18A H 0.4375 0.7307 0.4164 0.147 Uiso 1 1 calc R U . . .
H18B H 0.4284 0.7327 0.4970 0.147 Uiso 1 1 calc R U . . .
C170 C 0.2720(7) 0.8025(7) 0.4778(4) 0.117(3) Uani 1 1 d . . . . .
H17A H 0.2548 0.7440 0.4638 0.141 Uiso 1 1 calc R U . . .
H17B H 0.2360 0.8152 0.5281 0.141 Uiso 1 1 calc R U . . .
C100 C 1.2184(8) -0.1271(10) 0.0768(6) 0.0946(13) Uani 0.662(11) 1 d D U P A 2
H10F H 1.2115 -0.0511 0.0684 0.114 Uiso 0.662(11) 1 calc R U P A 2
H10G H 1.1773 -0.1338 0.1258 0.114 Uiso 0.662(11) 1 calc R U P A 2
C65A C 1.3194(18) -0.1316(16) 0.0377(9) 0.0956(13) Uani 0.338(11) 1 d D U P A 1
H65A H 1.3794 -0.1311 0.0575 0.115 Uiso 0.338(11) 1 calc R U P A 1
H65B H 1.2817 -0.0602 0.0185 0.115 Uiso 0.338(11) 1 calc R U P A 1

loop_
_atom_site_aniso_label
_atom_site_aniso_U_11
_atom_site_aniso_U_22
_atom_site_aniso_U_33
_atom_site_aniso_U_23
_atom_site_aniso_U_13
_atom_site_aniso_U_12
Fe1 0.0492(4) 0.0336(3) 0.0354(3) -0.0055(2) -0.0194(3) -0.0163(3)
N11 0.0425(17) 0.0389(16) 0.0344(15) -0.0048(12) -0.0145(13) -0.0181(13)
N21 0.0477(18) 0.0399(16) 0.0330(15) -0.0082(12) -0.0150(13) -0.0199(14)
C11 0.054(2) 0.043(2) 0.0387(19) -0.0076(16) -0.0147(17) -0.0233(18)
C21 0.046(2) 0.0352(18) 0.0284(16) -0.0058(14) -0.0070(15) -0.0198(16)
C31 0.054(2) 0.0335(18) 0.0339(18) -0.0041(14) -0.0156(17) -0.0177(16)
C41 0.052(2) 0.0370(19) 0.0370(19) -0.0015(15) -0.0187(17) -0.0182(17)
C51 0.084(3) 0.037(2) 0.068(3) -0.0021(19) -0.049(3) -0.013(2)
C12 0.048(2) 0.0378(18) 0.0361(18) -0.0076(15) -0.0191(17) -0.0180(16)
C72 0.051(2) 0.0326(18) 0.0403(19) -0.0065(15) -0.0184(17) -0.0170(16)
C32 0.069(3) 0.0336(19) 0.047(2) 0.0010(16) -0.033(2) -0.0231(18)
C42 0.057(3) 0.040(2) 0.068(3) -0.0091(19) -0.037(2) -0.0134(18)
C52 0.047(2) 0.067(3) 0.056(3) -0.023(2) -0.017(2) -0.020(2)
C62 0.046(2) 0.067(3) 0.040(2) -0.0202(19) -0.0132(18) -0.021(2)
C82 0.059(2) 0.043(2) 0.0343(19) -0.0001(16) -0.0171(18) -0.0237(18)
C102 0.074(3) 0.056(3) 0.041(2) -0.0069(19) -0.015(2) -0.030(2)
C92 0.070(3) 0.054(2) 0.049(2) -0.0045(19) -0.013(2) -0.035(2)
C112 0.046(2) 0.114(4) 0.034(2) -0.017(2) -0.0054(18) -0.035(3)
C132 0.068(3) 0.078(3) 0.052(3) -0.005(2) -0.023(2) -0.025(3)
C122 0.175(7) 0.173(7) 0.050(3) -0.051(4) 0.020(4) -0.127(6)
C13 0.045(2) 0.0334(18) 0.0375(18) -0.0046(14) -0.0192(16) -0.0127(16)
C23 0.044(2) 0.041(2) 0.040(2) -0.0094(16) -0.0155(17) -0.0122(17)
C33 0.045(2) 0.056(2) 0.049(2) -0.0106(19) -0.0153(18) -0.0221(19)
C43 0.057(3) 0.050(2) 0.048(2) -0.0131(18) -0.024(2) -0.021(2)
C53 0.058(2) 0.043(2) 0.042(2) -0.0081(16) -0.0209(19) -0.0190(19)
C63 0.052(2) 0.0349(18) 0.0356(18) -0.0036(15) -0.0181(17) -0.0136(17)
C73 0.048(2) 0.056(2) 0.043(2) -0.0102(18) -0.0100(18) -0.0240(19)
C93 0.056(3) 0.076(3) 0.067(3) -0.032(3) -0.012(2) -0.011(2)
C83 0.085(4) 0.068(3) 0.045(2) -0.007(2) -0.004(2) -0.020(3)
C103 0.061(3) 0.039(2) 0.0347(19) -0.0022(15) -0.0173(18) -0.0232(18)
C123 0.090(4) 0.069(3) 0.046(2) 0.012(2) -0.030(2) -0.039(3)
C113 0.058(3) 0.052(2) 0.048(2) -0.0035(19) -0.010(2) -0.023(2)
C2 0.064(3) 0.037(2) 0.047(2) -0.0059(17) -0.023(2) -0.0147(19)
C34 0.059(2) 0.0351(19) 0.040(2) -0.0077(15) -0.0170(18) -0.0125(18)
C35 0.084(3) 0.042(2) 0.039(2) -0.0047(17) -0.018(2) -0.018(2)
C36 0.088(4) 0.051(3) 0.049(3) -0.003(2) -0.001(2) -0.027(3)
C37 0.072(3) 0.057(3) 0.075(3) -0.008(2) -0.006(3) -0.034(3)
C38 0.072(3) 0.051(3) 0.069(3) -0.007(2) -0.026(3) -0.023(2)
C39 0.062(3) 0.044(2) 0.046(2) -0.0065(17) -0.019(2) -0.0223(19)
K1 0.0988(11) 0.0399(6) 0.0338(6) -0.0019(5) -0.0171(6) -0.0336(7)
O10 0.080(2) 0.0486(15) 0.0318(13) -0.0034(11) -0.0142(13) -0.0343(15)
O20 0.085(2) 0.0430(15) 0.0360(14) -0.0007(11) -0.0145(14) -0.0336(15)
O30 0.085(2) 0.0608(18) 0.0361(14) -0.0038(13) -0.0128(14) -0.0430(17)
O40 0.101(2) 0.092(2) 0.093(2) -0.0275(17) -0.0375(17) -0.0160(18)
C10 0.077(3) 0.054(2) 0.033(2) -0.0046(17) -0.012(2) -0.029(2)
C20 0.072(3) 0.045(2) 0.036(2) -0.0110(16) -0.0144(19) -0.025(2)
C30 0.075(3) 0.039(2) 0.044(2) -0.0065(17) -0.018(2) -0.023(2)
C40 0.119(4) 0.061(3) 0.044(2) 0.007(2) -0.026(3) -0.064(3)
C50 0.107(4) 0.087(4) 0.043(2) 0.001(2) -0.014(3) -0.069(3)
C60 0.078(3) 0.071(3) 0.036(2) -0.006(2) -0.009(2) -0.039(3)
C64B 0.101(2) 0.092(2) 0.091(2) -0.031(2) -0.040(2) -0.017(2)
C90 0.102(2) 0.092(2) 0.091(2) -0.032(2) -0.041(2) -0.015(2)
C80 0.103(2) 0.092(2) 0.094(2) -0.0319(19) -0.038(2) -0.016(2)
C70 0.100(2) 0.089(2) 0.094(2) -0.0335(19) -0.041(2) -0.016(2)
K2 0.0687(8) 0.0325(5) 0.0403(6) -0.0024(4) -0.0284(6) -0.0200(5)
O50 0.0736(19) 0.0375(14) 0.0422(14) -0.0033(11) -0.0268(14) -0.0231(13)
O60 0.0735(19) 0.0358(13) 0.0475(15) -0.0052(11) -0.0303(14) -0.0211(13)
O70 0.0649(17) 0.0404(14) 0.0416(14) -0.0042(11) -0.0242(13) -0.0259(13)
O80 0.074(2) 0.071(2) 0.061(2) 0.0042(17) -0.0152(18) -0.0241(18)
C110 0.094(4) 0.059(3) 0.040(2) -0.0085(19) -0.020(2) -0.045(3)
C120 0.097(4) 0.045(2) 0.044(2) 0.0030(18) -0.032(2) -0.036(2)
C130 0.106(4) 0.041(2) 0.051(2) 0.0044(18) -0.045(3) -0.033(2)
C140 0.082(3) 0.035(2) 0.050(2) -0.0080(17) -0.031(2) -0.022(2)
C150 0.067(3) 0.039(2) 0.051(2) -0.0052(17) -0.027(2) -0.0250(19)
C160 0.091(3) 0.063(3) 0.043(2) 0.0016(19) -0.032(2) -0.046(3)
C200 0.073(4) 0.100(5) 0.100(5) 0.017(4) -0.002(4) -0.021(4)
C190 0.072(5) 0.177(9) 0.157(8) 0.059(7) -0.032(5) -0.063(5)
C180 0.104(6) 0.180(9) 0.084(5) -0.001(5) -0.044(4) -0.043(6)
C170 0.102(6) 0.110(6) 0.087(5) -0.005(4) -0.017(4) 0.009(4)
C100 0.101(2) 0.090(2) 0.090(2) -0.0310(19) -0.0401(19) -0.016(2)
C65A 0.101(2) 0.091(2) 0.091(2) -0.031(2) -0.040(2) -0.017(2)

loop_
_atom_type_symbol
_atom_type_description
_atom_type_scat_dispersion_real
_atom_type_scat_dispersion_imag
_atom_type_scat_source
C C 0.0181 0.0091 'International Tables Vol C Tables 4.2.6.8 and 6.1.1.4'
H H 0.0000 0.0000 'International Tables Vol C Tables 4.2.6.8 and 6.1.1.4'
Fe Fe -1.1336 3.1974 'International Tables Vol C Tables 4.2.6.8 and 6.1.1.4'
K K 0.3868 1.0657 'International Tables Vol C Tables 4.2.6.8 and 6.1.1.4'
N N 0.0311 0.0180 'International Tables Vol C Tables 4.2.6.8 and 6.1.1.4'
O O 0.0492 0.0322 'International Tables Vol C Tables 4.2.6.8 and 6.1.1.4'

loop_
_geom_angle_atom_site_label_1
_geom_angle_atom_site_label_2
_geom_angle_atom_site_label_3
_geom_angle
_geom_angle_site_symmetry_1
_geom_angle_site_symmetry_3
_geom_angle_publ_flag
N21 Fe1 N11 98.45(12) . . ?
N21 Fe1 C2 135.22(14) . . ?
N11 Fe1 C2 126.17(15) . . ?
C21 N11 C12 119.6(3) . . ?
C21 N11 Fe1 123.5(2) . . ?
C12 N11 Fe1 116.8(2) . . ?
C41 N21 C13 119.4(3) . . ?
C41 N21 Fe1 123.0(2) . . ?
C13 N21 Fe1 117.4(2) . . ?
C21 C11 H11A 109.5 . . ?
C21 C11 H11B 109.5 . . ?
H11A C11 H11B 109.5 . . ?
C21 C11 H11C 109.5 . . ?
H11A C11 H11C 109.5 . . ?
H11B C11 H11C 109.5 . . ?
N11 C21 C31 121.9(3) . . ?
N11 C21 C11 119.1(3) . . ?
C31 C21 C11 119.0(3) . . ?
C21 C31 C41 130.4(3) . . ?
C21 C31 H31 114.8 . . ?
C41 C31 H31 114.8 . . ?
N21 C41 C31 122.6(3) . . ?
N21 C41 C51 119.4(3) . . ?
C31 C41 C51 117.9(3) . . ?
C41 C51 H51A 109.5 . . ?
C41 C51 H51B 109.5 . . ?
H51A C51 H51B 109.5 . . ?
C41 C51 H51C 109.5 . . ?
H51A C51 H51C 109.5 . . ?
H51B C51 H51C 109.5 . . ?
C62 C12 C72 120.3(3) . . ?
C62 C12 N11 119.6(3) . . ?
C72 C12 N11 119.9(3) . . ?
C32 C72 C12 118.2(4) . . ?
C32 C72 C82 120.7(3) . . ?
C12 C72 C82 121.0(3) . . ?
C42 C32 C72 121.4(4) . . ?
C42 C32 H32 119.3 . . ?
C72 C32 H32 119.3 . . ?
C52 C42 C32 119.7(4) . . ?
C52 C42 H42 120.2 . . ?
C32 C42 H42 120.2 . . ?
C42 C52 C62 121.2(4) . . ?
C42 C52 H52 119.4 . . ?
C62 C52 H52 119.4 . . ?
C52 C62 C12 119.2(4) . . ?
C52 C62 C112 119.5(4) . . ?
C12 C62 C112 121.3(4) . . ?
C72 C82 C102 112.8(3) . . ?
C72 C82 C92 110.9(3) . . ?
C102 C82 C92 110.7(3) . . ?
C72 C82 H82 107.4 . . ?
C102 C82 H82 107.4 . . ?
C92 C82 H82 107.4 . . ?
C82 C102 H10A 109.5 . . ?
C82 C102 H10B 109.5 . . ?
H10A C102 H10B 109.5 . . ?
C82 C102 H10C 109.5 . . ?
H10A C102 H10C 109.5 . . ?
H10B C102 H10C 109.5 . . ?
C82 C92 H92A 109.5 . . ?
C82 C92 H92B 109.5 . . ?
H92A C92 H92B 109.5 . . ?
C82 C92 H92C 109.5 . . ?
H92A C92 H92C 109.5 . . ?
H92B C92 H92C 109.5 . . ?
C132 C112 C62 113.4(4) . . ?
C132 C112 C122 109.8(4) . . ?
C62 C112 C122 110.7(5) . . ?
C132 C112 H112 107.6 . . ?
C62 C112 H112 107.6 . . ?
C122 C112 H112 107.6 . . ?
C112 C132 H13A 109.5 . . ?
C112 C132 H13B 109.5 . . ?
H13A C132 H13B 109.5 . . ?
C112 C132 H13C 109.5 . . ?
H13A C132 H13C 109.5 . . ?
H13B C132 H13C 109.5 . . ?
C112 C122 H12A 109.5 . . ?
C112 C122 H12B 109.5 . . ?
H12A C122 H12B 109.5 . . ?
C112 C122 H12C 109.5 . . ?
H12A C122 H12C 109.5 . . ?
H12B C122 H12C 109.5 . . ?
C23 C13 C63 120.3(3) . . ?
C23 C13 N21 119.7(3) . . ?
C63 C13 N21 119.9(3) . . ?
C33 C23 C13 118.5(3) . . ?
C33 C23 C73 119.8(4) . . ?
C13 C23 C73 121.7(3) . . ?
C43 C33 C23 121.3(4) . . ?
C43 C33 H33 119.3 . . ?
C23 C33 H33 119.3 . . ?
C53 C43 C33 119.7(3) . . ?
C53 C43 H43 120.2 . . ?
C33 C43 H43 120.2 . . ?
C43 C53 C63 121.6(4) . . ?
C43 C53 H53 119.2 . . ?
C63 C53 H53 119.2 . . ?
C53 C63 C13 118.4(4) . . ?
C53 C63 C103 120.1(3) . . ?
C13 C63 C103 121.4(3) . . ?
C83 C73 C23 111.6(3) . . ?
C83 C73 C93 112.0(4) . . ?
C23 C73 C93 111.4(3) . . ?
C83 C73 H73 107.2 . . ?
C23 C73 H73 107.2 . . ?
C93 C73 H73 107.2 . . ?
C73 C93 H93A 109.5 . . ?
C73 C93 H93B 109.5 . . ?
H93A C93 H93B 109.5 . . ?
C73 C93 H93C 109.5 . . ?
H93A C93 H93C 109.5 . . ?
H93B C93 H93C 109.5 . . ?
C73 C83 H83A 109.5 . . ?
C73 C83 H83B 109.5 . . ?
H83A C83 H83B 109.5 . . ?
C73 C83 H83C 109.5 . . ?
H83A C83 H83C 109.5 . . ?
H83B C83 H83C 109.5 . . ?
C63 C103 C123 112.2(3) . . ?
C63 C103 C113 111.8(3) . . ?
C123 C103 C113 109.5(4) . . ?
C63 C103 H103 107.7 . . ?
C123 C103 H103 107.7 . . ?
C113 C103 H103 107.7 . . ?
C103 C123 H12D 109.5 . . ?
C103 C123 H12E 109.5 . . ?
H12D C123 H12E 109.5 . . ?
C103 C123 H12F 109.5 . . ?
H12D C123 H12F 109.5 . . ?
H12E C123 H12F 109.5 . . ?
C103 C113 H11D 109.5 . . ?
C103 C113 H11E 109.5 . . ?
H11D C113 H11E 109.5 . . ?
C103 C113 H11F 109.5 . . ?
H11D C113 H11F 109.5 . . ?
H11E C113 H11F 109.5 . . ?
C34 C2 Fe1 116.2(3) . . ?
C34 C2 H2A 108.2 . . ?
Fe1 C2 H2A 108.2 . . ?
C34 C2 H2B 108.2 . . ?
Fe1 C2 H2B 108.2 . . ?
H2A C2 H2B 107.4 . . ?
C39 C34 C35 115.9(4) . . ?
C39 C34 C2 121.3(4) . . ?
C35 C34 C2 122.9(4) . . ?
C36 C35 C34 122.0(4) . . ?
C36 C35 H35 119.0 . . ?
C34 C35 H35 119.0 . . ?
C35 C36 C37 121.3(5) . . ?
C35 C36 H36 119.4 . . ?
C37 C36 H36 119.4 . . ?
C38 C37 C36 118.4(5) . . ?
C38 C37 H37 120.8 . . ?
C36 C37 H37 120.8 . . ?
C37 C38 C39 121.0(5) . . ?
C37 C38 H38 119.5 . . ?
C39 C38 H38 119.5 . . ?
C38 C39 C34 121.5(4) . . ?
C38 C39 H39 119.2 . . ?
C34 C39 H39 119.2 . . ?
O40 K1 O40 180.0 2_755 . ?
O40 K1 O10 93.72(11) 2_755 2_755 ?
O40 K1 O10 86.28(11) . 2_755 ?
O40 K1 O10 86.28(11) 2_755 . ?
O40 K1 O10 93.72(11) . . ?
O10 K1 O10 180.0 2_755 . ?
O40 K1 O30 82.73(13) 2_755 . ?
O40 K1 O30 97.27(13) . . ?
O10 K1 O30 61.22(8) 2_755 . ?
O10 K1 O30 118.78(8) . . ?
O40 K1 O30 97.27(13) 2_755 2_755 ?
O40 K1 O30 82.73(13) . 2_755 ?
O10 K1 O30 118.78(8) 2_755 2_755 ?
O10 K1 O30 61.22(8) . 2_755 ?
O30 K1 O30 180.0 . 2_755 ?
O40 K1 O20 89.95(12) 2_755 2_755 ?
O40 K1 O20 90.05(12) . 2_755 ?
O10 K1 O20 60.11(8) 2_755 2_755 ?
O10 K1 O20 119.89(8) . 2_755 ?
O30 K1 O20 120.12(8) . 2_755 ?
O30 K1 O20 59.88(8) 2_755 2_755 ?
O40 K1 O20 90.05(12) 2_755 . ?
O40 K1 O20 89.95(12) . . ?
O10 K1 O20 119.89(8) 2_755 . ?
O10 K1 O20 60.11(8) . . ?
O30 K1 O20 59.88(8) . . ?
O30 K1 O20 120.12(8) 2_755 . ?
O20 K1 O20 180.0 2_755 . ?
O40 K1 C100 156.81(19) 2_755 . ?
O40 K1 C100 23.19(19) . . ?
O10 K1 C100 104.68(16) 2_755 . ?
O10 K1 C100 75.32(16) . . ?
O30 K1 C100 93.7(2) . . ?
O30 K1 C100 86.3(2) 2_755 . ?
O20 K1 C100 111.3(2) 2_755 . ?
O20 K1 C100 68.7(2) . . ?
O40 K1 C100 23.19(19) 2_755 2_755 ?
O40 K1 C100 156.81(19) . 2_755 ?
O10 K1 C100 75.32(16) 2_755 2_755 ?
O10 K1 C100 104.68(16) . 2_755 ?
O30 K1 C100 86.3(2) . 2_755 ?
O30 K1 C100 93.7(2) 2_755 2_755 ?
O20 K1 C100 68.7(2) 2_755 2_755 ?
O20 K1 C100 111.3(2) . 2_755 ?
C100 K1 C100 180.0 . 2_755 ?
C10 O10 C20 112.7(3) . . ?
C10 O10 K1 116.0(2) . . ?
C20 O10 K1 117.1(2) . . ?
C30 O20 C40 111.7(3) . . ?
C30 O20 K1 112.9(2) . . ?
C40 O20 K1 111.4(2) . . ?
C50 O30 C60 112.3(4) . . ?
C50 O30 K1 116.6(2) . . ?
C60 O30 K1 112.5(2) . . ?
C70 O40 C100 108.0(5) . . ?
C70 O40 C64B 92.3(9) . . ?
C70 O40 K1 129.2(4) . . ?
C100 O40 K1 112.7(5) . . ?
C64B O40 K1 134.7(9) . . ?
O10 C10 C60 109.0(3) . 2_755 ?
O10 C10 H10D 109.9 . . ?
C60 C10 H10D 109.9 2_755 . ?
O10 C10 H10E 109.9 . . ?
C60 C10 H10E 109.9 2_755 . ?
H10D C10 H10E 108.3 . . ?
O10 C20 C30 108.2(3) . . ?
O10 C20 H20A 110.1 . . ?
C30 C20 H20A 110.1 . . ?
O10 C20 H20B 110.1 . . ?
C30 C20 H20B 110.1 . . ?
H20A C20 H20B 108.4 . . ?
O20 C30 C20 108.5(3) . . ?
O20 C30 H30A 110.0 . . ?
C20 C30 H30A 110.0 . . ?
O20 C30 H30B 110.0 . . ?
C20 C30 H30B 110.0 . . ?
H30A C30 H30B 108.4 . . ?
O20 C40 C50 107.9(4) . . ?
O20 C40 H40A 110.1 . . ?
C50 C40 H40A 110.1 . . ?
O20 C40 H40B 110.1 . . ?
C50 C40 H40B 110.1 . . ?
H40A C40 H40B 108.4 . . ?
O30 C50 C40 107.4(4) . . ?
O30 C50 H50A 110.2 . . ?
C40 C50 H50A 110.2 . . ?
O30 C50 H50B 110.2 . . ?
C40 C50 H50B 110.2 . . ?
H50A C50 H50B 108.5 . . ?
O30 C60 C10 107.9(4) . 2_755 ?
O30 C60 H60A 110.1 . . ?
C10 C60 H60A 110.1 2_755 . ?
O30 C60 H60B 110.1 . . ?
C10 C60 H60B 110.1 2_755 . ?
H60A C60 H60B 108.4 . . ?
C65A C64B O40 93.7(13) . . ?
C65A C64B H64A 113.0 . . ?
O40 C64B H64A 113.0 . . ?
C65A C64B H64B 113.0 . . ?
O40 C64B H64B 113.0 . . ?
H64A C64B H64B 110.4 . . ?
C100 C90 C80 102.6(7) . . ?
C100 C90 H90A 111.2 . . ?
C80 C90 H90A 111.2 . . ?
C100 C90 H90B 111.2 . . ?
C80 C90 H90B 111.2 . . ?
H90A C90 H90B 109.2 . . ?
C70 C80 C90 98.8(6) . . ?
C70 C80 C65A 99.8(8) . . ?
C70 C80 H80C 112.0 . . ?
C90 C80 H80C 112.0 . . ?
C70 C80 H80D 112.0 . . ?
C90 C80 H80D 112.0 . . ?
H80C C80 H80D 109.7 . . ?
C70 C80 H80A 111.8 . . ?
C65A C80 H80A 111.8 . . ?
C70 C80 H80B 111.8 . . ?
C65A C80 H80B 111.8 . . ?
H80A C80 H80B 109.5 . . ?
C80 C70 O40 108.9(5) . . ?
C80 C70 H70A 109.9 . . ?
O40 C70 H70A 109.9 . . ?
C80 C70 H70B 109.9 . . ?
O40 C70 H70B 109.9 . . ?
H70A C70 H70B 108.3 . . ?
O80 K2 O80 180.00(16) 2_576 . ?
O80 K2 O70 83.97(10) 2_576 2_576 ?
O80 K2 O70 96.04(10) . 2_576 ?
O80 K2 O70 96.03(10) 2_576 . ?
O80 K2 O70 83.96(10) . . ?
O70 K2 O70 180.00(11) 2_576 . ?
O80 K2 O50 89.37(10) 2_576 . ?
O80 K2 O50 90.63(10) . . ?
O70 K2 O50 61.73(7) 2_576 . ?
O70 K2 O50 118.27(7) . . ?
O80 K2 O50 90.63(10) 2_576 2_576 ?
O80 K2 O50 89.37(10) . 2_576 ?
O70 K2 O50 118.27(7) 2_576 2_576 ?
O70 K2 O50 61.73(7) . 2_576 ?
O50 K2 O50 180.0 . 2_576 ?
O80 K2 O60 96.04(10) 2_576 2_576 ?
O80 K2 O60 83.96(10) . 2_576 ?
O70 K2 O60 59.67(7) 2_576 2_576 ?
O70 K2 O60 120.33(7) . 2_576 ?
O50 K2 O60 120.06(7) . 2_576 ?
O50 K2 O60 59.94(7) 2_576 2_576 ?
O80 K2 O60 83.96(10) 2_576 . ?
O80 K2 O60 96.04(10) . . ?
O70 K2 O60 120.34(7) 2_576 . ?
O70 K2 O60 59.66(7) . . ?
O50 K2 O60 59.94(7) . . ?
O50 K2 O60 120.06(7) 2_576 . ?
O60 K2 O60 180.0 2_576 . ?
O80 K2 C170 158.06(15) 2_576 . ?
O80 K2 C170 21.95(15) . . ?
O70 K2 C170 95.74(17) 2_576 . ?
O70 K2 C170 84.27(17) . . ?
O50 K2 C170 71.49(14) . . ?
O50 K2 C170 108.51(14) 2_576 . ?
O60 K2 C170 102.75(17) 2_576 . ?
O60 K2 C170 77.25(17) . . ?
O80 K2 C170 21.94(15) 2_576 2_576 ?
O80 K2 C170 158.06(15) . 2_576 ?
O70 K2 C170 84.27(17) 2_576 2_576 ?
O70 K2 C170 95.73(17) . 2_576 ?
O50 K2 C170 108.50(14) . 2_576 ?
O50 K2 C170 71.50(14) 2_576 2_576 ?
O60 K2 C170 77.26(17) 2_576 2_576 ?
O60 K2 C170 102.74(17) . 2_576 ?
C170 K2 C170 180.0 . 2_576 ?
O80 K2 C110 101.06(12) 2_576 2_576 ?
O80 K2 C110 78.94(12) . 2_576 ?
O70 K2 C110 137.94(9) 2_576 2_576 ?
O70 K2 C110 42.06(9) . 2_576 ?
O50 K2 C110 158.12(9) . 2_576 ?
O50 K2 C110 21.88(9) 2_576 2_576 ?
O60 K2 C110 78.28(8) 2_576 2_576 ?
O60 K2 C110 101.72(8) . 2_576 ?
C170 K2 C110 93.84(16) . 2_576 ?
C170 K2 C110 86.16(16) 2_576 2_576 ?
O80 K2 C110 78.94(12) 2_576 . ?
O80 K2 C110 101.06(12) . . ?
O70 K2 C110 42.06(9) 2_576 . ?
O70 K2 C110 137.94(9) . . ?
O50 K2 C110 21.88(9) . . ?
O50 K2 C110 158.12(9) 2_576 . ?
O60 K2 C110 101.72(8) 2_576 . ?
O60 K2 C110 78.28(8) . . ?
C170 K2 C110 86.16(16) . . ?
C170 K2 C110 93.84(16) 2_576 . ?
C110 K2 C110 180.0 2_576 . ?
C110 O50 C120 111.4(3) . . ?
C110 O50 K2 111.1(2) . . ?
C120 O50 K2 116.7(2) . . ?
C130 O60 C140 112.2(3) . . ?
C130 O60 K2 113.6(2) . . ?
C140 O60 K2 114.5(2) . . ?
C160 O70 C150 112.2(3) . . ?
C160 O70 K2 115.3(2) . . ?
C150 O70 K2 117.9(2) . . ?
C170 O80 C200 116.1(5) . . ?
C170 O80 K2 110.7(4) . . ?
C200 O80 K2 129.0(3) . . ?
O50 C110 C160 109.1(4) . 2_576 ?
O50 C110 K2 46.99(17) . . ?
C160 C110 K2 79.8(2) 2_576 . ?
O50 C110 H11G 109.9 . . ?
C160 C110 H11G 109.9 2_576 . ?
K2 C110 H11G 156.5 . . ?
O50 C110 H11H 109.9 . . ?
C160 C110 H11H 109.9 2_576 . ?
K2 C110 H11H 87.2 . . ?
H11G C110 H11H 108.3 . . ?
O50 C120 C130 109.1(4) . . ?
O50 C120 H12G 109.9 . . ?
C130 C120 H12G 109.9 . . ?
O50 C120 H12H 109.9 . . ?
C130 C120 H12H 109.9 . . ?
H12G C120 H12H 108.3 . . ?
O60 C130 C120 108.2(3) . . ?
O60 C130 H13D 110.1 . . ?
C120 C130 H13D 110.1 . . ?
O60 C130 H13E 110.1 . . ?
C120 C130 H13E 110.1 . . ?
H13D C130 H13E 108.4 . . ?
O60 C140 C150 108.8(3) . . ?
O60 C140 H14A 109.9 . . ?
C150 C140 H14A 109.9 . . ?
O60 C140 H14B 109.9 . . ?
C150 C140 H14B 109.9 . . ?
H14A C140 H14B 108.3 . . ?
O70 C150 C140 108.1(3) . . ?
O70 C150 H15A 110.1 . . ?
C140 C150 H15A 110.1 . . ?
O70 C150 H15B 110.1 . . ?
C140 C150 H15B 110.1 . . ?
H15A C150 H15B 108.4 . . ?
O70 C160 C110 108.8(3) . 2_576 ?
O70 C160 H16A 109.9 . . ?
C110 C160 H16A 109.9 2_576 . ?
O70 C160 H16B 109.9 . . ?
C110 C160 H16B 109.9 2_576 . ?
H16A C160 H16B 108.3 . . ?
O80 C200 C190 96.6(5) . . ?
O80 C200 H20C 112.4 . . ?
C190 C200 H20C 112.4 . . ?
O80 C200 H20D 112.4 . . ?
C190 C200 H20D 112.4 . . ?
H20C C200 H20D 110.0 . . ?
C180 C190 C200 93.9(6) . . ?
C180 C190 H19A 112.9 . . ?
C200 C190 H19A 112.9 . . ?
C180 C190 H19B 112.9 . . ?
C200 C190 H19B 112.9 . . ?
H19A C190 H19B 110.4 . . ?
C170 C180 C190 102.0(7) . . ?
C170 C180 H18A 111.4 . . ?
C190 C180 H18A 111.4 . . ?
C170 C180 H18B 111.4 . . ?
C190 C180 H18B 111.4 . . ?
H18A C180 H18B 109.2 . . ?
O80 C170 C180 105.8(7) . . ?
O80 C170 K2 47.4(3) . . ?
C180 C170 K2 148.4(7) . . ?
O80 C170 H17A 110.6 . . ?
C180 C170 H17A 110.6 . . ?
K2 C170 H17A 96.6 . . ?
O80 C170 H17B 110.6 . . ?
C180 C170 H17B 110.6 . . ?
K2 C170 H17B 73.5 . . ?
H17A C170 H17B 108.7 . . ?
C90 C100 O40 105.3(7) . . ?
C90 C100 K1 140.5(7) . . ?
O40 C100 K1 44.1(4) . . ?
C90 C100 H10F 110.7 . . ?
O40 C100 H10F 110.7 . . ?
K1 C100 H10F 72.1 . . ?
C90 C100 H10G 110.7 . . ?
O40 C100 H10G 110.7 . . ?
K1 C100 H10G 104.9 . . ?
H10F C100 H10G 108.8 . . ?
C64B C65A C80 87.5(13) . . ?
C64B C65A H65A 114.1 . . ?
C80 C65A H65A 114.1 . . ?
C64B C65A H65B 114.1 . . ?
C80 C65A H65B 114.1 . . ?
H65A C65A H65B 111.3 . . ?

loop_
_geom_bond_atom_site_label_1
_geom_bond_atom_site_label_2
_geom_bond_distance
_geom_bond_site_symmetry_2
_geom_bond_publ_flag
Fe1 N21 1.914(3) . ?
Fe1 N11 1.923(3) . ?
Fe1 C2 2.064(4) . ?
N11 C21 1.366(5) . ?
N11 C12 1.430(4) . ?
N21 C41 1.361(5) . ?
N21 C13 1.435(4) . ?
C11 C21 1.509(5) . ?
C11 H11A 0.9800 . ?
C11 H11B 0.9800 . ?
C11 H11C 0.9800 . ?
C21 C31 1.396(5) . ?
C31 C41 1.413(5) . ?
C31 H31 0.9500 . ?
C41 C51 1.508(5) . ?
C51 H51A 0.9800 . ?
C51 H51B 0.9800 . ?
C51 H51C 0.9800 . ?
C12 C62 1.398(6) . ?
C12 C72 1.417(5) . ?
C72 C32 1.394(5) . ?
C72 C82 1.510(6) . ?
C32 C42 1.384(6) . ?
C32 H32 0.9500 . ?
C42 C52 1.375(6) . ?
C42 H42 0.9500 . ?
C52 C62 1.392(6) . ?
C52 H52 0.9500 . ?
C62 C112 1.527(6) . ?
C82 C102 1.531(5) . ?
C82 C92 1.539(5) . ?
C82 H82 1.0000 . ?
C102 H10A 0.9800 . ?
C102 H10B 0.9800 . ?
C102 H10C 0.9800 . ?
C92 H92A 0.9800 . ?
C92 H92B 0.9800 . ?
C92 H92C 0.9800 . ?
C112 C132 1.515(7) . ?
C112 C122 1.539(8) . ?
C112 H112 1.0000 . ?
C132 H13A 0.9800 . ?
C132 H13B 0.9800 . ?
C132 H13C 0.9800 . ?
C122 H12A 0.9800 . ?
C122 H12B 0.9800 . ?
C122 H12C 0.9800 . ?
C13 C23 1.410(5) . ?
C13 C63 1.416(5) . ?
C23 C33 1.396(5) . ?
C23 C73 1.509(5) . ?
C33 C43 1.386(6) . ?
C33 H33 0.9500 . ?
C43 C53 1.375(6) . ?
C43 H43 0.9500 . ?
C53 C63 1.396(5) . ?
C53 H53 0.9500 . ?
C63 C103 1.516(6) . ?
C73 C83 1.507(7) . ?
C73 C93 1.535(6) . ?
C73 H73 1.0000 . ?
C93 H93A 0.9800 . ?
C93 H93B 0.9800 . ?
C93 H93C 0.9800 . ?
C83 H83A 0.9800 . ?
C83 H83B 0.9800 . ?
C83 H83C 0.9800 . ?
C103 C123 1.527(5) . ?
C103 C113 1.526(6) . ?
C103 H103 1.0000 . ?
C123 H12D 0.9800 . ?
C123 H12E 0.9800 . ?
C123 H12F 0.9800 . ?
C113 H11D 0.9800 . ?
C113 H11E 0.9800 . ?
C113 H11F 0.9800 . ?
C2 C34 1.471(6) . ?
C2 H2A 0.9900 . ?
C2 H2B 0.9900 . ?
C34 C39 1.407(6) . ?
C34 C35 1.408(6) . ?
C35 C36 1.372(7) . ?
C35 H35 0.9500 . ?
C36 C37 1.382(8) . ?
C36 H36 0.9500 . ?
C37 C38 1.378(7) . ?
C37 H37 0.9500 . ?
C38 C39 1.390(6) . ?
C38 H38 0.9500 . ?
C39 H39 0.9500 . ?
K1 O40 2.595(4) 2_755 ?
K1 O40 2.595(4) . ?
K1 O10 2.741(2) 2_755 ?
K1 O10 2.741(2) . ?
K1 O30 2.792(3) . ?
K1 O30 2.792(3) 2_755 ?
K1 O20 2.852(3) 2_755 ?
K1 O20 2.852(3) . ?
K1 C100 3.440(10) . ?
K1 C100 3.440(10) 2_755 ?
O10 C10 1.426(5) . ?
O10 C20 1.428(5) . ?
O20 C30 1.421(5) . ?
O20 C40 1.426(5) . ?
O30 C50 1.421(5) . ?
O30 C60 1.426(5) . ?
O40 C70 1.426(7) . ?
O40 C100 1.469(9) . ?
O40 C64B 1.530(14) . ?
C10 C60 1.505(6) 2_755 ?
C10 H10D 0.9900 . ?
C10 H10E 0.9900 . ?
C20 C30 1.495(6) . ?
C20 H20A 0.9900 . ?
C20 H20B 0.9900 . ?
C30 H30A 0.9900 . ?
C30 H30B 0.9900 . ?
C40 C50 1.503(7) . ?
C40 H40A 0.9900 . ?
C40 H40B 0.9900 . ?
C50 H50A 0.9900 . ?
C50 H50B 0.9900 . ?
C60 C10 1.505(6) 2_755 ?
C60 H60A 0.9900 . ?
C60 H60B 0.9900 . ?
C64B C65A 1.459(18) . ?
C64B H64A 0.9900 . ?
C64B H64B 0.9900 . ?
C90 C100 1.459(12) . ?
C90 C80 1.627(10) . ?
C90 H90A 0.9900 . ?
C90 H90B 0.9900 . ?
C80 C70 1.389(9) . ?
C80 C65A 1.741(15) . ?
C80 H80C 0.9900 . ?
C80 H80D 0.9900 . ?
C80 H80A 0.9900 . ?
C80 H80B 0.9900 . ?
C70 H70A 0.9900 . ?
C70 H70B 0.9900 . ?
K2 O80 2.686(4) 2_576 ?
K2 O80 2.686(4) . ?
K2 O70 2.749(2) 2_576 ?
K2 O70 2.749(2) . ?
K2 O50 2.774(3) . ?
K2 O50 2.774(3) 2_576 ?
K2 O60 2.839(3) 2_576 ?
K2 O60 2.839(3) . ?
K2 C170 3.415(7) . ?
K2 C170 3.415(7) 2_576 ?
K2 C110 3.538(4) 2_576 ?
K2 C110 3.538(4) . ?
O50 C110 1.414(5) . ?
O50 C120 1.419(5) . ?
O60 C130 1.420(5) . ?
O60 C140 1.435(4) . ?
O70 C160 1.417(5) . ?
O70 C150 1.421(5) . ?
O80 C170 1.364(8) . ?
O80 C200 1.407(7) . ?
C110 C160 1.502(6) 2_576 ?
C110 H11G 0.9900 . ?
C110 H11H 0.9900 . ?
C120 C130 1.497(6) . ?
C120 H12G 0.9900 . ?
C120 H12H 0.9900 . ?
C130 H13D 0.9900 . ?
C130 H13E 0.9900 . ?
C140 C150 1.494(6) . ?
C140 H14A 0.9900 . ?
C140 H14B 0.9900 . ?
C150 H15A 0.9900 . ?
C150 H15B 0.9900 . ?
C160 C110 1.502(6) 2_576 ?
C160 H16A 0.9900 . ?
C160 H16B 0.9900 . ?
C200 C190 1.671(10) . ?
C200 H20C 0.9900 . ?
C200 H20D 0.9900 . ?
C190 C180 1.582(13) . ?
C190 H19A 0.9900 . ?
C190 H19B 0.9900 . ?
C180 C170 1.443(10) . ?
C180 H18A 0.9900 . ?
C180 H18B 0.9900 . ?
C170 H17A 0.9900 . ?
C170 H17B 0.9900 . ?
C100 H10F 0.9900 . ?
C100 H10G 0.9900 . ?
C65A H65A 0.9900 . ?
C65A H65B 0.9900 . ?

loop_
_geom_torsion_atom_site_label_1
_geom_torsion_atom_site_label_2
_geom_torsion_atom_site_label_3
_geom_torsion_atom_site_label_4
_geom_torsion
_geom_torsion_site_symmetry_1
_geom_torsion_site_symmetry_2
_geom_torsion_site_symmetry_3
_geom_torsion_site_symmetry_4
_geom_torsion_publ_flag
C12 N11 C21 C31 173.6(3) . . . . ?
Fe1 N11 C21 C31 -2.9(5) . . . . ?
C12 N11 C21 C11 -5.8(5) . . . . ?
Fe1 N11 C21 C11 177.7(2) . . . . ?
N11 C21 C31 C41 0.4(6) . . . . ?
C11 C21 C31 C41 179.8(4) . . . . ?
C13 N21 C41 C31 174.6(3) . . . . ?
Fe1 N21 C41 C31 -0.1(5) . . . . ?
C13 N21 C41 C51 -6.6(5) . . . . ?
Fe1 N21 C41 C51 178.7(3) . . . . ?
C21 C31 C41 N21 1.3(7) . . . . ?
C21 C31 C41 C51 -177.6(4) . . . . ?
C21 N11 C12 C62 -92.3(4) . . . . ?
Fe1 N11 C12 C62 84.3(4) . . . . ?
C21 N11 C12 C72 93.1(4) . . . . ?
Fe1 N11 C12 C72 -90.3(3) . . . . ?
C62 C12 C72 C32 -1.5(5) . . . . ?
N11 C12 C72 C32 173.1(3) . . . . ?
C62 C12 C72 C82 -179.6(3) . . . . ?
N11 C12 C72 C82 -5.0(5) . . . . ?
C12 C72 C32 C42 0.8(5) . . . . ?
C82 C72 C32 C42 179.0(3) . . . . ?
C72 C32 C42 C52 -0.2(6) . . . . ?
C32 C42 C52 C62 0.1(6) . . . . ?
C42 C52 C62 C12 -0.8(6) . . . . ?
C42 C52 C62 C112 179.9(4) . . . . ?
C72 C12 C62 C52 1.5(6) . . . . ?
N11 C12 C62 C52 -173.1(3) . . . . ?
C72 C12 C62 C112 -179.2(4) . . . . ?
N11 C12 C62 C112 6.2(6) . . . . ?
C32 C72 C82 C102 47.3(5) . . . . ?
C12 C72 C82 C102 -134.6(4) . . . . ?
C32 C72 C82 C92 -77.5(4) . . . . ?
C12 C72 C82 C92 100.6(4) . . . . ?
C52 C62 C112 C132 -54.2(6) . . . . ?
C12 C62 C112 C132 126.5(4) . . . . ?
C52 C62 C112 C122 69.7(6) . . . . ?
C12 C62 C112 C122 -109.6(5) . . . . ?
C41 N21 C13 C23 -86.8(4) . . . . ?
Fe1 N21 C13 C23 88.2(4) . . . . ?
C41 N21 C13 C63 97.1(4) . . . . ?
Fe1 N21 C13 C63 -87.9(4) . . . . ?
C63 C13 C23 C33 3.6(6) . . . . ?
N21 C13 C23 C33 -172.5(3) . . . . ?
C63 C13 C23 C73 -177.7(4) . . . . ?
N21 C13 C23 C73 6.2(5) . . . . ?
C13 C23 C33 C43 -1.0(6) . . . . ?
C73 C23 C33 C43 -179.7(4) . . . . ?
C23 C33 C43 C53 -1.3(6) . . . . ?
C33 C43 C53 C63 1.0(6) . . . . ?
C43 C53 C63 C13 1.6(6) . . . . ?
C43 C53 C63 C103 -179.7(4) . . . . ?
C23 C13 C63 C53 -3.9(5) . . . . ?
N21 C13 C63 C53 172.2(3) . . . . ?
C23 C13 C63 C103 177.4(3) . . . . ?
N21 C13 C63 C103 -6.5(5) . . . . ?
C33 C23 C73 C83 68.1(5) . . . . ?
C13 C23 C73 C83 -110.5(5) . . . . ?
C33 C23 C73 C93 -57.9(5) . . . . ?
C13 C23 C73 C93 123.5(4) . . . . ?
C53 C63 C103 C123 47.8(5) . . . . ?
C13 C63 C103 C123 -133.5(4) . . . . ?
C53 C63 C103 C113 -75.7(4) . . . . ?
C13 C63 C103 C113 103.0(4) . . . . ?
Fe1 C2 C34 C39 69.5(4) . . . . ?
Fe1 C2 C34 C35 -109.8(4) . . . . ?
C39 C34 C35 C36 -0.4(6) . . . . ?
C2 C34 C35 C36 178.9(4) . . . . ?
C34 C35 C36 C37 -0.8(7) . . . . ?
C35 C36 C37 C38 1.6(7) . . . . ?
C36 C37 C38 C39 -1.2(7) . . . . ?
C37 C38 C39 C34 0.1(7) . . . . ?
C35 C34 C39 C38 0.7(6) . . . . ?
C2 C34 C39 C38 -178.6(4) . . . . ?
C20 O10 C10 C60 175.9(4) . . . 2_755 ?
K1 O10 C10 C60 -45.3(4) . . . 2_755 ?
C10 O10 C20 C30 -172.6(3) . . . . ?
K1 O10 C20 C30 49.1(4) . . . . ?
C40 O20 C30 C20 176.1(4) . . . . ?
K1 O20 C30 C20 49.6(4) . . . . ?
O10 C20 C30 O20 -65.4(4) . . . . ?
C30 O20 C40 C50 177.1(4) . . . . ?
K1 O20 C40 C50 -55.6(5) . . . . ?
C60 O30 C50 C40 -178.9(4) . . . . ?
K1 O30 C50 C40 -46.8(5) . . . . ?
O20 C40 C50 O30 68.7(5) . . . . ?
C50 O30 C60 C10 -173.3(4) . . . 2_755 ?
K1 O30 C60 C10 52.6(4) . . . 2_755 ?
C70 O40 C64B C65A 73.3(14) . . . . ?
K1 O40 C64B C65A -84.9(16) . . . . ?
C100 C90 C80 C70 -37.9(12) . . . . ?
C90 C80 C70 O40 38.5(8) . . . . ?
C65A C80 C70 O40 5.0(10) . . . . ?
C100 O40 C70 C80 -26.3(9) . . . . ?
C64B O40 C70 C80 -44.4(10) . . . . ?
K1 O40 C70 C80 115.7(6) . . . . ?
C120 O50 C110 C160 173.5(4) . . . 2_576 ?
K2 O50 C110 C160 -54.5(4) . . . 2_576 ?
C120 O50 C110 K2 -132.0(4) . . . . ?
C110 O50 C120 C130 175.8(4) . . . . ?
K2 O50 C120 C130 46.6(4) . . . . ?
C140 O60 C130 C120 -177.4(4) . . . . ?
K2 O60 C130 C120 50.7(5) . . . . ?
O50 C120 C130 O60 -64.7(5) . . . . ?
C130 O60 C140 C150 -178.2(4) . . . . ?
K2 O60 C140 C150 -46.8(4) . . . . ?
C160 O70 C150 C140 172.9(3) . . . . ?
K2 O70 C150 C140 -49.5(4) . . . . ?
O60 C140 C150 O70 62.8(4) . . . . ?
C150 O70 C160 C110 -177.7(4) . . . 2_576 ?
K2 O70 C160 C110 43.5(4) . . . 2_576 ?
C170 O80 C200 C190 -28.8(8) . . . . ?
K2 O80 C200 C190 125.6(5) . . . . ?
O80 C200 C190 C180 43.4(6) . . . . ?
C200 C190 C180 C170 -46.7(7) . . . . ?
C200 O80 C170 C180 -1.5(9) . . . . ?
K2 O80 C170 C180 -160.5(5) . . . . ?
C200 O80 C170 K2 159.0(6) . . . . ?
C190 C180 C170 O80 33.4(8) . . . . ?
C190 C180 C170 K2 5.4(13) . . . . ?
C80 C90 C100 O40 23.3(13) . . . . ?
C80 C90 C100 K1 -9.7(19) . . . . ?
C70 O40 C100 C90 -1.2(13) . . . . ?
K1 O40 C100 C90 -150.1(9) . . . . ?
C70 O40 C100 K1 148.9(7) . . . . ?
O40 C64B C65A C80 -64.2(14) . . . . ?
C70 C80 C65A C64B 38.7(14) . . . . ?
